data_1543867
loop_
_publ_author_name
'G\"orbitz, Carl Henrik'
'Karen, Pavel'
'Du\<sek, Michal'
'Pet\<r\'i\<cek, V\'aclav'

_publ_section_title
;
 An exceptional series of phase transitions in hydrophobic amino acids
 with linear side chains
;
_journal_issue 5
_journal_name_full IUCrJ
_journal_page_first
;
;
_journal_paper_doi 10.1107/S2052252516010472
_journal_volume 3
_journal_year 2016
_chemical_absolute_configuration rm
_chemical_formula_moiety 'C6 H13 N O2'
_chemical_formula_sum 'C6 H13 N O2'
_chemical_formula_weight 131.17
_chemical_name_common L-norleucine
_chemical_name_systematic
;
 S-2-aminohexanoic acid
;
_space_group_crystal_system monoclinic
_space_group_IT_number 5
_space_group_name_Hall 'C 2y'
_space_group_name_H-M_alt 'C 1 2 1'
_symmetry_space_group_name_Hall 'C 2y'
_symmetry_space_group_name_H-M 'C 1 2 1'
_atom_sites_solution_hydrogens geom
_audit_creation_method SHELXL-2013
_cell_angle_alpha 90
_cell_angle_beta 116.25
_cell_angle_gamma 90
_cell_formula_units_Z 24
_cell_length_a 28.516(5)
_cell_length_b 5.2346(10)
_cell_length_c 32.233(6)
_cell_measurement_reflns_used 3481
_cell_measurement_temperature 100(2)
_cell_measurement_theta_max 28.18
_cell_measurement_theta_min 2.82
_cell_volume 4315.2(14)
_computing_cell_refinement 'APEX2 (Bruker, 2014)'
_computing_data_collection 'APEX2 (Bruker, 2014)'
_computing_data_reduction 'APEX2 (Bruker, 2014)'
_computing_molecular_graphics 'MERCURY (Macrae et al., 2008)'
_computing_publication_material 'SHELXL (Sheldrick, 2015b)'
_computing_structure_refinement 'SHELXL (Sheldrick, 2015b)'
_computing_structure_solution 'SHELXT (Sheldrick, 2015a)'
_diffrn_ambient_temperature 100(2)
_diffrn_detector_area_resol_mean 8.3
_diffrn_measured_fraction_theta_full 0.998
_diffrn_measured_fraction_theta_max 0.997
_diffrn_measurement_device_type 'Bruker D8 Vantage single crystal CCD'
_diffrn_measurement_method 'Sets of exposures each taken over 0.5\% \w rotation'
_diffrn_radiation_monochromator graphite
_diffrn_radiation_type MoK\a
_diffrn_radiation_wavelength 0.71073
_diffrn_reflns_av_R_equivalents 0.1412
_diffrn_reflns_av_unetI/netI 0.1490
_diffrn_reflns_Laue_measured_fraction_full 0.998
_diffrn_reflns_Laue_measured_fraction_max 0.997
_diffrn_reflns_limit_h_max 35
_diffrn_reflns_limit_h_min -30
_diffrn_reflns_limit_k_max 6
_diffrn_reflns_limit_k_min -6
_diffrn_reflns_limit_l_max 37
_diffrn_reflns_limit_l_min -40
_diffrn_reflns_number 33113
_diffrn_reflns_point_group_measured_fraction_full 0.979
_diffrn_reflns_point_group_measured_fraction_max 0.967
_diffrn_reflns_theta_full 25.242
_diffrn_reflns_theta_max 26.364
_diffrn_reflns_theta_min 2.006
_exptl_absorpt_coefficient_mu 0.090
_exptl_absorpt_correction_T_max 1.000
_exptl_absorpt_correction_T_min 0.585
_exptl_absorpt_correction_type multi-scan
_exptl_absorpt_process_details 'SADABS (Bruker, 2014)'
_exptl_crystal_colour colourless
_exptl_crystal_density_diffrn 1.211
_exptl_crystal_density_method 'not measured'
_exptl_crystal_description plate
_exptl_crystal_F_000 1728
_exptl_crystal_size_max 0.68
_exptl_crystal_size_mid 0.58
_exptl_crystal_size_min 0.16
_refine_diff_density_max 0.530
_refine_diff_density_min -0.438
_refine_diff_density_rms 0.115
_refine_ls_extinction_method none
_refine_ls_goodness_of_fit_ref 1.026
_refine_ls_hydrogen_treatment constr
_refine_ls_matrix_type full
_refine_ls_number_parameters 493
_refine_ls_number_reflns 8552
_refine_ls_number_restraints 1
_refine_ls_restrained_S_all 1.026
_refine_ls_R_factor_all 0.1912
_refine_ls_R_factor_gt 0.0813
_refine_ls_shift/su_max 0.001
_refine_ls_shift/su_mean 0.000
_refine_ls_structure_factor_coef Fsqd
_refine_ls_weighting_details
;
 w=1/[\s^2^(Fo^2^)+(0.0677P)^2^]
 where P=(Fo^2^+2Fc^2^)/3
;
_refine_ls_weighting_scheme calc
_refine_ls_wR_factor_gt 0.1712
_refine_ls_wR_factor_ref 0.2193
_reflns_Friedel_coverage 0.741
_reflns_Friedel_fraction_full 0.956
_reflns_Friedel_fraction_max 0.929
_reflns_number_gt 3859
_reflns_number_total 8552
_reflns_threshold_expression 'I > 2\s(I)'
_cod_data_source_file ed5010.cif
_cod_data_source_block Nle100super
_cod_original_cell_volume 4315.1(14)
_cod_database_code 1543867
_shelx_space_group_comment
;
The symmetry employed for this shelxl refinement is uniquely defined
by the following loop, which should always be used as a source of
symmetry information in preference to the above space-group names.
They are only intended as comments.
;
_shelxl_version_number 2013-2

loop_
_space_group_symop_operation_xyz
'x, y, z'
'-x, y, -z'
'x+1/2, y+1/2, z'
'-x+1/2, y+1/2, -z'

loop_
_atom_site_label
_atom_site_type_symbol
_atom_site_fract_x
_atom_site_fract_y
_atom_site_fract_z
_atom_site_U_iso_or_equiv
_atom_site_adp_type
_atom_site_occupancy
_atom_site_site_symmetry_order
_atom_site_calc_flag
_atom_site_refinement_flags_posn
_atom_site_refinement_flags_adp
O1A O 0.27353(15) 0.0594(8) 0.95506(13) 0.0201(11) Uani 1 1 d . .
O2A O 0.28820(16) 0.4189(9) 0.92597(15) 0.0252(12) Uani 1 1 d . .
N1A N 0.35814(17) -0.1724(10) 0.95802(16) 0.0174(13) Uani 1 1 d . .
H1A H 0.3676 -0.1234 0.9878 0.026 Uiso 1 1 calc R U
H2A H 0.3864 -0.2382 0.9556 0.026 Uiso 1 1 calc R U
H3A H 0.3326 -0.2932 0.9497 0.026 Uiso 1 1 calc R U
C1A C 0.2974(2) 0.1917(14) 0.9370(2) 0.0203(16) Uani 1 1 d . .
C2A C 0.3381(2) 0.0533(13) 0.9268(2) 0.0173(16) Uani 1 1 d . .
H21A H 0.3678 0.1724 0.9328 0.021 Uiso 1 1 calc R U
C3A C 0.3154(2) -0.0392(14) 0.87635(19) 0.0234(18) Uani 1 1 d . .
H31A H 0.3404 -0.1614 0.8736 0.028 Uiso 1 1 calc R U
H32A H 0.2826 -0.1334 0.8692 0.028 Uiso 1 1 calc R U
C4A C 0.3038(2) 0.1684(15) 0.8402(2) 0.0255(18) Uani 1 1 d . .
H41A H 0.2818 0.0955 0.8092 0.031 Uiso 1 1 calc R U
H42A H 0.2835 0.3056 0.8459 0.031 Uiso 1 1 calc R U
C5A C 0.3523(2) 0.2835(15) 0.8400(2) 0.0306(19) Uani 1 1 d . .
H51A H 0.3741 0.1443 0.8370 0.037 Uiso 1 1 calc R U
H52A H 0.3728 0.3689 0.8701 0.037 Uiso 1 1 calc R U
C6A C 0.3409(3) 0.4767(15) 0.8012(2) 0.035(2) Uani 1 1 d . .
H61A H 0.3739 0.5377 0.8023 0.052 Uiso 1 1 calc R U
H62A H 0.3214 0.6215 0.8051 0.052 Uiso 1 1 calc R U
H63A H 0.3200 0.3949 0.7713 0.052 Uiso 1 1 calc R U
O1B O 0.43974(14) 0.5545(9) 0.95405(13) 0.0191(11) Uani 1 1 d . .
O2B O 0.45629(16) 0.9383(9) 0.93383(15) 0.0251(12) Uani 1 1 d . .
N1B N 0.52617(17) 0.3432(10) 0.95879(15) 0.0145(13) Uani 1 1 d . .
H1B H 0.5349 0.3682 0.9893 0.022 Uiso 1 1 calc R U
H2B H 0.5541 0.2779 0.9558 0.022 Uiso 1 1 calc R U
H3B H 0.4989 0.2319 0.9466 0.022 Uiso 1 1 calc R U
C1B C 0.4655(2) 0.7059(13) 0.9415(2) 0.0186(16) Uani 1 1 d . .
C2B C 0.5108(2) 0.5911(12) 0.93381(19) 0.0164(16) Uani 1 1 d . .
H21B H 0.5413 0.7099 0.9477 0.020 Uiso 1 1 calc R U
C3B C 0.4976(2) 0.5549(13) 0.88238(19) 0.0184(16) Uani 1 1 d . .
H31B H 0.5243 0.4430 0.8801 0.022 Uiso 1 1 calc R U
H32B H 0.4634 0.4675 0.8666 0.022 Uiso 1 1 calc R U
C4B C 0.4953(2) 0.8057(14) 0.8574(2) 0.0236(17) Uani 1 1 d . .
H41B H 0.4651 0.9073 0.8556 0.028 Uiso 1 1 calc R U
H42B H 0.5275 0.9049 0.8756 0.028 Uiso 1 1 calc R U
C5B C 0.4899(3) 0.7641(14) 0.8089(2) 0.0311(19) Uani 1 1 d . .
H51B H 0.4569 0.6718 0.7903 0.037 Uiso 1 1 calc R U
H52B H 0.5192 0.6558 0.8106 0.037 Uiso 1 1 calc R U
C6B C 0.4901(3) 1.0142(16) 0.7849(2) 0.044(2) Uani 1 1 d . .
H61B H 0.5243 1.0972 0.8012 0.066 Uiso 1 1 calc R U
H62B H 0.4628 1.1270 0.7851 0.066 Uiso 1 1 calc R U
H63B H 0.4834 0.9795 0.7528 0.066 Uiso 1 1 calc R U
O1C O 0.60974(15) 0.0794(8) 0.95692(13) 0.0189(11) Uani 1 1 d . .
O2C O 0.62714(16) 0.4723(9) 0.94163(15) 0.0257(12) Uani 1 1 d . .
N1C N 0.69431(17) -0.1225(10) 0.95643(16) 0.0164(13) Uani 1 1 d . .
H1C H 0.7051 -0.1015 0.9873 0.025 Uiso 1 1 calc R U
H2C H 0.7213 -0.1830 0.9514 0.025 Uiso 1 1 calc R U
H3C H 0.6673 -0.2358 0.9451 0.025 Uiso 1 1 calc R U
C1C C 0.6352(2) 0.2387(14) 0.9452(2) 0.0206(17) Uani 1 1 d . .
C2C C 0.6768(2) 0.1257(13) 0.9327(2) 0.0212(17) Uani 1 1 d . .
H21C H 0.7075 0.2441 0.9447 0.025 Uiso 1 1 calc R U
C3C C 0.6577(2) 0.0967(14) 0.8801(2) 0.0235(18) Uani 1 1 d . .
H31C H 0.6832 -0.0084 0.8745 0.028 Uiso 1 1 calc R U
H32C H 0.6239 0.0047 0.8669 0.028 Uiso 1 1 calc R U
C4C C 0.6508(3) 0.3537(15) 0.8551(2) 0.0303(19) Uani 1 1 d . .
H41C H 0.6215 0.4479 0.8566 0.036 Uiso 1 1 calc R U
H42C H 0.6829 0.4569 0.8713 0.036 Uiso 1 1 calc R U
C5C C 0.6401(3) 0.3228(15) 0.8053(2) 0.036(2) Uani 1 1 d . .
H51C H 0.6067 0.2295 0.7886 0.043 Uiso 1 1 calc R U
H52C H 0.6682 0.2189 0.8037 0.043 Uiso 1 1 calc R U
C6C C 0.6367(3) 0.5798(16) 0.7814(2) 0.044(2) Uani 1 1 d . .
H61C H 0.6709 0.6641 0.7955 0.065 Uiso 1 1 calc R U
H62C H 0.6107 0.6884 0.7849 0.065 Uiso 1 1 calc R U
H63C H 0.6264 0.5511 0.7484 0.065 Uiso 1 1 calc R U
O1D O 0.55812(14) 0.0746(8) 0.54403(13) 0.0188(11) Uani 1 1 d . .
O2D O 0.54419(16) 0.4436(9) 0.57111(15) 0.0265(12) Uani 1 1 d . .
N1D N 0.47490(17) -0.1488(11) 0.54422(16) 0.0181(13) Uani 1 1 d . .
H1D H 0.4480 -0.2163 0.5485 0.027 Uiso 1 1 calc R U
H2D H 0.5009 -0.2666 0.5521 0.027 Uiso 1 1 calc R U
H3D H 0.4634 -0.1046 0.5140 0.027 Uiso 1 1 calc R U
C1D C 0.5351(2) 0.2125(14) 0.5616(2) 0.0162(15) Uani 1 1 d . .
C2D C 0.4951(2) 0.0808(13) 0.57365(19) 0.0198(17) Uani 1 1 d . .
H21D H 0.4656 0.2006 0.5682 0.024 Uiso 1 1 calc R U
C3D C 0.5196(2) -0.0118(14) 0.6239(2) 0.0253(18) Uani 1 1 d . .
H31D H 0.5527 -0.1011 0.6303 0.030 Uiso 1 1 calc R U
H32D H 0.4957 -0.1380 0.6274 0.030 Uiso 1 1 calc R U
C4D C 0.5311(2) 0.1990(15) 0.6603(2) 0.0278(18) Uani 1 1 d . .
H41D H 0.5535 0.1275 0.6913 0.033 Uiso 1 1 calc R U
H42D H 0.5509 0.3376 0.6543 0.033 Uiso 1 1 calc R U
C5D C 0.4825(2) 0.3108(15) 0.6607(2) 0.0293(19) Uani 1 1 d . .
H51D H 0.4611 0.1701 0.6639 0.035 Uiso 1 1 calc R U
H52D H 0.4616 0.3956 0.6307 0.035 Uiso 1 1 calc R U
C6D C 0.4937(3) 0.5047(15) 0.6997(2) 0.035(2) Uani 1 1 d . .
H61D H 0.5148 0.4233 0.7296 0.053 Uiso 1 1 calc R U
H62D H 0.4607 0.5643 0.6987 0.053 Uiso 1 1 calc R U
H63D H 0.5129 0.6504 0.6957 0.053 Uiso 1 1 calc R U
O1E O 0.39468(14) 0.5513(9) 0.54693(13) 0.0179(11) Uani 1 1 d . .
O2E O 0.37938(16) 0.9268(9) 0.57105(15) 0.0235(12) Uani 1 1 d . .
N1E N 0.30886(17) 0.3314(11) 0.54176(16) 0.0192(14) Uani 1 1 d . .
H1E H 0.2806 0.2653 0.5441 0.029 Uiso 1 1 calc R U
H2E H 0.3361 0.2198 0.5542 0.029 Uiso 1 1 calc R U
H3E H 0.3007 0.3581 0.5114 0.029 Uiso 1 1 calc R U
C1E C 0.3690(2) 0.6985(14) 0.5611(2) 0.0160(16) Uani 1 1 d . .
C2E C 0.3238(2) 0.5775(13) 0.56716(19) 0.0180(17) Uani 1 1 d . .
H21E H 0.2931 0.6955 0.5535 0.022 Uiso 1 1 calc R U
C3E C 0.3357(2) 0.5304(14) 0.61732(19) 0.0230(17) Uani 1 1 d . .
H31E H 0.3702 0.4457 0.6332 0.028 Uiso 1 1 calc R U
H32E H 0.3091 0.4135 0.6185 0.028 Uiso 1 1 calc R U
C4E C 0.3363(3) 0.7779(14) 0.6429(2) 0.0287(18) Uani 1 1 d . .
H41E H 0.3035 0.8728 0.6248 0.034 Uiso 1 1 calc R U
H42E H 0.3658 0.8857 0.6449 0.034 Uiso 1 1 calc R U
C5E C 0.3418(3) 0.7332(15) 0.6920(2) 0.0326(19) Uani 1 1 d . .
H51E H 0.3138 0.6166 0.6904 0.039 Uiso 1 1 calc R U
H52E H 0.3758 0.6496 0.7110 0.039 Uiso 1 1 calc R U
C6E C 0.3386(3) 0.9817(15) 0.7150(2) 0.039(2) Uani 1 1 d . .
H61E H 0.3445 0.9470 0.7468 0.058 Uiso 1 1 calc R U
H62E H 0.3039 1.0579 0.6977 0.058 Uiso 1 1 calc R U
H63E H 0.3654 1.1004 0.7154 0.058 Uiso 1 1 calc R U
O1F O 0.22482(14) 0.0795(8) 0.54471(13) 0.0189(11) Uani 1 1 d . .
O2F O 0.20622(16) 0.4776(9) 0.55736(15) 0.0258(12) Uani 1 1 d . .
N1F N 0.13930(18) -0.1176(11) 0.54389(16) 0.0218(15) Uani 1 1 d . .
H1F H 0.1128 -0.1796 0.5494 0.033 Uiso 1 1 calc R U
H2F H 0.1668 -0.2276 0.5556 0.033 Uiso 1 1 calc R U
H3F H 0.1282 -0.1009 0.5129 0.033 Uiso 1 1 calc R U
C1F C 0.1984(2) 0.2428(14) 0.5549(2) 0.0146(15) Uani 1 1 d . .
C2F C 0.1558(2) 0.1354(13) 0.5664(2) 0.0175(16) Uani 1 1 d . .
H21F H 0.1251 0.2536 0.5539 0.021 Uiso 1 1 calc R U
C3F C 0.1742(2) 0.1064(14) 0.6181(2) 0.0230(18) Uani 1 1 d . .
H31F H 0.1484 0.0029 0.6235 0.028 Uiso 1 1 calc R U
H32F H 0.2078 0.0119 0.6313 0.028 Uiso 1 1 calc R U
C4F C 0.1818(2) 0.3580(14) 0.6434(2) 0.0247(17) Uani 1 1 d . .
H41F H 0.1500 0.4634 0.6273 0.030 Uiso 1 1 calc R U
H42F H 0.2113 0.4508 0.6420 0.030 Uiso 1 1 calc R U
C5F C 0.1928(3) 0.3273(15) 0.6943(2) 0.033(2) Uani 1 1 d . .
H51F H 0.1641 0.2282 0.6960 0.040 Uiso 1 1 calc R U
H52F H 0.2256 0.2296 0.7109 0.040 Uiso 1 1 calc R U
C6F C 0.1978(3) 0.5853(16) 0.7184(2) 0.045(2) Uani 1 1 d . .
H61F H 0.2015 0.5571 0.7497 0.067 Uiso 1 1 calc R U
H62F H 0.1664 0.6878 0.7008 0.067 Uiso 1 1 calc R U
H63F H 0.2286 0.6759 0.7200 0.067 Uiso 1 1 calc R U

loop_
_atom_site_aniso_label
_atom_site_aniso_U_11
_atom_site_aniso_U_22
_atom_site_aniso_U_33
_atom_site_aniso_U_23
_atom_site_aniso_U_13
_atom_site_aniso_U_12
O1A 0.020(2) 0.024(3) 0.021(3) 0.000(2) 0.013(2) -0.001(2)
O2A 0.021(2) 0.023(3) 0.030(3) 0.003(2) 0.010(2) 0.008(2)
N1A 0.018(3) 0.016(3) 0.019(3) 0.002(3) 0.008(2) 0.004(3)
C1A 0.013(4) 0.019(4) 0.021(4) -0.004(3) 0.001(3) 0.002(3)
C2A 0.013(3) 0.019(4) 0.022(4) 0.000(3) 0.010(3) 0.002(3)
C3A 0.026(4) 0.030(5) 0.015(3) -0.001(3) 0.009(3) 0.002(4)
C4A 0.027(4) 0.033(5) 0.014(4) 0.001(3) 0.008(3) 0.005(4)
C5A 0.036(4) 0.038(5) 0.015(4) 0.008(4) 0.008(3) 0.000(4)
C6A 0.042(4) 0.037(5) 0.029(4) 0.007(4) 0.020(4) -0.001(4)
O1B 0.020(2) 0.022(3) 0.016(2) 0.001(2) 0.009(2) -0.003(2)
O2B 0.024(2) 0.022(3) 0.033(3) 0.003(2) 0.015(2) 0.003(2)
N1B 0.015(3) 0.018(3) 0.010(3) -0.001(3) 0.005(2) 0.005(3)
C1B 0.016(4) 0.012(4) 0.021(4) -0.005(3) 0.003(3) -0.002(3)
C2B 0.017(3) 0.015(4) 0.017(4) 0.003(3) 0.006(3) 0.002(3)
C3B 0.018(3) 0.024(4) 0.016(4) -0.002(3) 0.010(3) -0.003(3)
C4B 0.025(4) 0.032(5) 0.016(4) 0.002(3) 0.010(3) -0.006(4)
C5B 0.036(4) 0.035(5) 0.020(4) -0.001(4) 0.011(3) -0.013(4)
C6B 0.072(6) 0.042(6) 0.016(4) 0.000(4) 0.018(4) -0.008(5)
O1C 0.021(2) 0.020(3) 0.016(2) 0.001(2) 0.008(2) 0.000(2)
O2C 0.024(2) 0.016(3) 0.040(3) 0.004(3) 0.017(2) 0.002(2)
N1C 0.016(3) 0.018(3) 0.016(3) 0.000(3) 0.008(2) 0.003(3)
C1C 0.019(4) 0.024(5) 0.017(4) 0.001(3) 0.006(3) 0.001(3)
C2C 0.017(3) 0.021(4) 0.029(4) 0.005(3) 0.013(3) 0.002(3)
C3C 0.022(4) 0.031(5) 0.021(4) 0.001(3) 0.012(3) 0.002(4)
C4C 0.032(4) 0.035(5) 0.021(4) 0.006(4) 0.009(3) 0.002(4)
C5C 0.051(5) 0.032(5) 0.032(4) 0.001(4) 0.025(4) -0.002(4)
C6C 0.065(5) 0.042(6) 0.029(4) 0.006(4) 0.026(4) -0.006(5)
O1D 0.015(2) 0.021(3) 0.025(3) 0.000(2) 0.014(2) 0.000(2)
O2D 0.027(3) 0.022(3) 0.033(3) 0.000(2) 0.015(2) -0.003(2)
N1D 0.012(3) 0.025(4) 0.018(3) 0.004(3) 0.006(2) 0.003(3)
C1D 0.010(3) 0.022(4) 0.015(4) 0.001(3) 0.004(3) 0.006(3)
C2D 0.025(4) 0.021(4) 0.012(4) -0.001(3) 0.007(3) -0.002(3)
C3D 0.029(4) 0.028(5) 0.021(4) -0.001(4) 0.013(3) 0.000(4)
C4D 0.028(4) 0.037(5) 0.017(4) -0.003(4) 0.009(3) 0.004(4)
C5D 0.026(4) 0.043(5) 0.019(4) 0.002(4) 0.010(3) 0.004(4)
C6D 0.048(5) 0.036(5) 0.020(4) -0.001(4) 0.014(4) 0.003(4)
O1E 0.012(2) 0.025(3) 0.019(2) -0.004(2) 0.009(2) -0.002(2)
O2E 0.021(2) 0.019(3) 0.030(3) 0.000(2) 0.012(2) -0.003(2)
N1E 0.012(3) 0.028(4) 0.016(3) 0.003(3) 0.006(2) 0.002(3)
C1E 0.013(3) 0.026(5) 0.010(3) 0.008(3) 0.006(3) 0.007(3)
C2E 0.018(3) 0.025(5) 0.011(3) -0.002(3) 0.006(3) 0.002(3)
C3E 0.024(4) 0.026(5) 0.018(4) 0.001(3) 0.008(3) -0.008(4)
C4E 0.038(4) 0.026(5) 0.019(4) -0.003(4) 0.010(3) -0.001(4)
C5E 0.042(4) 0.034(5) 0.027(4) 0.002(4) 0.019(4) -0.009(4)
C6E 0.061(5) 0.030(5) 0.037(5) -0.001(4) 0.032(4) 0.005(4)
O1F 0.015(2) 0.027(3) 0.018(3) -0.003(2) 0.011(2) -0.001(2)
O2F 0.024(2) 0.023(3) 0.032(3) -0.001(3) 0.013(2) -0.005(2)
N1F 0.016(3) 0.033(4) 0.018(3) 0.003(3) 0.009(3) -0.001(3)
C1F 0.008(3) 0.029(5) 0.010(3) -0.001(3) 0.007(3) 0.001(3)
C2F 0.019(4) 0.016(4) 0.016(3) 0.001(3) 0.007(3) 0.001(3)
C3F 0.025(4) 0.028(5) 0.019(4) 0.005(3) 0.013(3) 0.002(4)
C4F 0.030(4) 0.028(5) 0.022(4) 0.003(3) 0.016(3) 0.003(4)
C5F 0.037(4) 0.039(5) 0.024(4) -0.006(4) 0.013(3) -0.002(4)
C6F 0.054(5) 0.052(6) 0.024(4) 0.000(4) 0.013(4) 0.011(5)

loop_
_atom_type_symbol
_atom_type_description
_atom_type_scat_dispersion_real
_atom_type_scat_dispersion_imag
_atom_type_scat_source
C C 0.0033 0.0016 'International Tables Vol C Tables 4.2.6.8 and 6.1.1.4'
H H 0.0000 0.0000 'International Tables Vol C Tables 4.2.6.8 and 6.1.1.4'
N N 0.0061 0.0033 'International Tables Vol C Tables 4.2.6.8 and 6.1.1.4'
O O 0.0106 0.0060 'International Tables Vol C Tables 4.2.6.8 and 6.1.1.4'

loop_
_geom_angle_atom_site_label_1
_geom_angle_atom_site_label_2
_geom_angle_atom_site_label_3
_geom_angle
C2A N1A H1A 109.5
C2A N1A H2A 109.5
H1A N1A H2A 109.5
C2A N1A H3A 109.5
H1A N1A H3A 109.5
H2A N1A H3A 109.5
O2A C1A O1A 124.3(6)
O2A C1A C2A 118.9(6)
O1A C1A C2A 116.8(6)
N1A C2A C1A 109.5(5)
N1A C2A C3A 108.7(5)
C1A C2A C3A 111.9(5)
N1A C2A H21A 108.9
C1A C2A H21A 108.9
C3A C2A H21A 108.9
C4A C3A C2A 115.7(6)
C4A C3A H31A 108.4
C2A C3A H31A 108.4
C4A C3A H32A 108.4
C2A C3A H32A 108.4
H31A C3A H32A 107.4
C5A C4A C3A 113.5(5)
C5A C4A H41A 108.9
C3A C4A H41A 108.9
C5A C4A H42A 108.9
C3A C4A H42A 108.9
H41A C4A H42A 107.7
C4A C5A C6A 113.8(5)
C4A C5A H51A 108.8
C6A C5A H51A 108.8
C4A C5A H52A 108.8
C6A C5A H52A 108.8
H51A C5A H52A 107.7
C5A C6A H61A 109.5
C5A C6A H62A 109.5
H61A C6A H62A 109.5
C5A C6A H63A 109.5
H61A C6A H63A 109.5
H62A C6A H63A 109.5
C2B N1B H1B 109.5
C2B N1B H2B 109.5
H1B N1B H2B 109.5
C2B N1B H3B 109.5
H1B N1B H3B 109.5
H2B N1B H3B 109.5
O2B C1B O1B 125.1(6)
O2B C1B C2B 117.8(6)
O1B C1B C2B 117.0(6)
N1B C2B C3B 110.4(5)
N1B C2B C1B 108.7(5)
C3B C2B C1B 113.5(5)
N1B C2B H21B 108.0
C3B C2B H21B 108.0
C1B C2B H21B 108.0
C4B C3B C2B 113.2(5)
C4B C3B H31B 108.9
C2B C3B H31B 108.9
C4B C3B H32B 108.9
C2B C3B H32B 108.9
H31B C3B H32B 107.7
C5B C4B C3B 112.4(6)
C5B C4B H41B 109.1
C3B C4B H41B 109.1
C5B C4B H42B 109.1
C3B C4B H42B 109.1
H41B C4B H42B 107.9
C4B C5B C6B 112.3(6)
C4B C5B H51B 109.1
C6B C5B H51B 109.1
C4B C5B H52B 109.1
C6B C5B H52B 109.1
H51B C5B H52B 107.9
C5B C6B H61B 109.5
C5B C6B H62B 109.5
H61B C6B H62B 109.5
C5B C6B H63B 109.5
H61B C6B H63B 109.5
H62B C6B H63B 109.5
C2C N1C H1C 109.5
C2C N1C H2C 109.5
H1C N1C H2C 109.5
C2C N1C H3C 109.5
H1C N1C H3C 109.5
H2C N1C H3C 109.5
O2C C1C O1C 124.8(6)
O2C C1C C2C 119.3(6)
O1C C1C C2C 115.9(6)
N1C C2C C1C 109.1(5)
N1C C2C C3C 110.9(5)
C1C C2C C3C 113.0(5)
N1C C2C H21C 107.9
C1C C2C H21C 107.9
C3C C2C H21C 107.9
C4C C3C C2C 113.1(6)
C4C C3C H31C 109.0
C2C C3C H31C 109.0
C4C C3C H32C 109.0
C2C C3C H32C 109.0
H31C C3C H32C 107.8
C5C C4C C3C 112.6(6)
C5C C4C H41C 109.1
C3C C4C H41C 109.1
C5C C4C H42C 109.1
C3C C4C H42C 109.1
H41C C4C H42C 107.8
C4C C5C C6C 112.4(6)
C4C C5C H51C 109.1
C6C C5C H51C 109.1
C4C C5C H52C 109.1
C6C C5C H52C 109.1
H51C C5C H52C 107.9
C5C C6C H61C 109.5
C5C C6C H62C 109.5
H61C C6C H62C 109.5
C5C C6C H63C 109.5
H61C C6C H63C 109.5
H62C C6C H63C 109.5
C2D N1D H1D 109.5
C2D N1D H2D 109.5
H1D N1D H2D 109.5
C2D N1D H3D 109.5
H1D N1D H3D 109.5
H2D N1D H3D 109.5
O2D C1D O1D 124.8(6)
O2D C1D C2D 118.3(6)
O1D C1D C2D 116.8(6)
N1D C2D C1D 109.1(5)
N1D C2D C3D 106.6(5)
C1D C2D C3D 111.8(5)
N1D C2D H21D 109.8
C1D C2D H21D 109.8
C3D C2D H21D 109.8
C2D C3D C4D 115.1(6)
C2D C3D H31D 108.5
C4D C3D H31D 108.5
C2D C3D H32D 108.5
C4D C3D H32D 108.5
H31D C3D H32D 107.5
C5D C4D C3D 113.5(5)
C5D C4D H41D 108.9
C3D C4D H41D 108.9
C5D C4D H42D 108.9
C3D C4D H42D 108.9
H41D C4D H42D 107.7
C4D C5D C6D 113.8(5)
C4D C5D H51D 108.8
C6D C5D H51D 108.8
C4D C5D H52D 108.8
C6D C5D H52D 108.8
H51D C5D H52D 107.7
C5D C6D H61D 109.5
C5D C6D H62D 109.5
H61D C6D H62D 109.5
C5D C6D H63D 109.5
H61D C6D H63D 109.5
H62D C6D H63D 109.5
C2E N1E H1E 109.5
C2E N1E H2E 109.5
H1E N1E H2E 109.5
C2E N1E H3E 109.5
H1E N1E H3E 109.5
H2E N1E H3E 109.5
O2E C1E O1E 124.4(6)
O2E C1E C2E 119.1(6)
O1E C1E C2E 116.5(6)
N1E C2E C3E 108.7(5)
N1E C2E C1E 110.1(5)
C3E C2E C1E 113.6(5)
N1E C2E H21E 108.1
C3E C2E H21E 108.1
C1E C2E H21E 108.1
C2E C3E C4E 112.4(6)
C2E C3E H31E 109.1
C4E C3E H31E 109.1
C2E C3E H32E 109.1
C4E C3E H32E 109.1
H31E C3E H32E 107.9
C3E C4E C5E 113.4(6)
C3E C4E H41E 108.9
C5E C4E H41E 108.9
C3E C4E H42E 108.9
C5E C4E H42E 108.9
H41E C4E H42E 107.7
C6E C5E C4E 111.8(6)
C6E C5E H51E 109.3
C4E C5E H51E 109.3
C6E C5E H52E 109.3
C4E C5E H52E 109.3
H51E C5E H52E 107.9
C5E C6E H61E 109.5
C5E C6E H62E 109.5
H61E C6E H62E 109.5
C5E C6E H63E 109.5
H61E C6E H63E 109.5
H62E C6E H63E 109.5
C2F N1F H1F 109.5
C2F N1F H2F 109.5
H1F N1F H2F 109.5
C2F N1F H3F 109.5
H1F N1F H3F 109.5
H2F N1F H3F 109.5
O2F C1F O1F 124.8(6)
O2F C1F C2F 119.0(6)
O1F C1F C2F 116.1(6)
N1F C2F C3F 109.3(5)
N1F C2F C1F 108.8(5)
C3F C2F C1F 112.2(5)
N1F C2F H21F 108.8
C3F C2F H21F 108.8
C1F C2F H21F 108.8
C4F C3F C2F 113.7(6)
C4F C3F H31F 108.8
C2F C3F H31F 108.8
C4F C3F H32F 108.8
C2F C3F H32F 108.8
H31F C3F H32F 107.7
C3F C4F C5F 113.4(6)
C3F C4F H41F 108.9
C5F C4F H41F 108.9
C3F C4F H42F 108.9
C5F C4F H42F 108.9
H41F C4F H42F 107.7
C6F C5F C4F 112.2(6)
C6F C5F H51F 109.2
C4F C5F H51F 109.2
C6F C5F H52F 109.2
C4F C5F H52F 109.2
H51F C5F H52F 107.9
C5F C6F H61F 109.5
C5F C6F H62F 109.5
H61F C6F H62F 109.5
C5F C6F H63F 109.5
H61F C6F H63F 109.5
H62F C6F H63F 109.5

loop_
_geom_bond_atom_site_label_1
_geom_bond_atom_site_label_2
_geom_bond_distance
O1A C1A 1.279(8)
O2A C1A 1.236(8)
N1A C2A 1.492(8)
N1A H1A 0.9100
N1A H2A 0.9100
N1A H3A 0.9100
C1A C2A 1.520(8)
C2A C3A 1.539(8)
C2A H21A 1.0000
C3A C4A 1.519(9)
C3A H31A 0.9900
C3A H32A 0.9900
C4A C5A 1.510(9)
C4A H41A 0.9900
C4A H42A 0.9900
C5A C6A 1.528(9)
C5A H51A 0.9900
C5A H52A 0.9900
C6A H61A 0.9800
C6A H62A 0.9800
C6A H63A 0.9800
O1B C1B 1.262(7)
O2B C1B 1.246(8)
N1B C2B 1.487(8)
N1B H1B 0.9100
N1B H2B 0.9100
N1B H3B 0.9100
C1B C2B 1.541(8)
C2B C3B 1.541(8)
C2B H21B 1.0000
C3B C4B 1.526(9)
C3B H31B 0.9900
C3B H32B 0.9900
C4B C5B 1.519(8)
C4B H41B 0.9900
C4B H42B 0.9900
C5B C6B 1.523(10)
C5B H51B 0.9900
C5B H52B 0.9900
C6B H61B 0.9800
C6B H62B 0.9800
C6B H63B 0.9800
O1C C1C 1.267(8)
O2C C1C 1.240(8)
N1C C2C 1.478(8)
N1C H1C 0.9100
N1C H2C 0.9100
N1C H3C 0.9100
C1C C2C 1.532(9)
C2C C3C 1.542(8)
C2C H21C 1.0000
C3C C4C 1.536(10)
C3C H31C 0.9900
C3C H32C 0.9900
C4C C5C 1.503(8)
C4C H41C 0.9900
C4C H42C 0.9900
C5C C6C 1.533(10)
C5C H51C 0.9900
C5C H52C 0.9900
C6C H61C 0.9800
C6C H62C 0.9800
C6C H63C 0.9800
O1D C1D 1.265(7)
O2D C1D 1.247(8)
N1D C2D 1.481(8)
N1D H1D 0.9100
N1D H2D 0.9100
N1D H3D 0.9100
C1D C2D 1.523(8)
C2D C3D 1.530(8)
C2D H21D 1.0000
C3D C4D 1.538(9)
C3D H31D 0.9900
C3D H32D 0.9900
C4D C5D 1.509(8)
C4D H41D 0.9900
C4D H42D 0.9900
C5D C6D 1.534(9)
C5D H51D 0.9900
C5D H52D 0.9900
C6D H61D 0.9800
C6D H62D 0.9800
C6D H63D 0.9800
O1E C1E 1.278(7)
O2E C1E 1.239(8)
N1E C2E 1.484(8)
N1E H1E 0.9100
N1E H2E 0.9100
N1E H3E 0.9100
C1E C2E 1.524(9)
C2E C3E 1.518(8)
C2E H21E 1.0000
C3E C4E 1.532(9)
C3E H31E 0.9900
C3E H32E 0.9900
C4E C5E 1.536(8)
C4E H41E 0.9900
C4E H42E 0.9900
C5E C6E 1.521(10)
C5E H51E 0.9900
C5E H52E 0.9900
C6E H61E 0.9800
C6E H62E 0.9800
C6E H63E 0.9800
O1F C1F 1.273(7)
O2F C1F 1.246(8)
N1F C2F 1.484(8)
N1F H1F 0.9100
N1F H2F 0.9100
N1F H3F 0.9100
C1F C2F 1.529(8)
C2F C3F 1.516(8)
C2F H21F 1.0000
C3F C4F 1.513(10)
C3F H31F 0.9900
C3F H32F 0.9900
C4F C5F 1.537(8)
C4F H41F 0.9900
C4F H42F 0.9900
C5F C6F 1.532(10)
C5F H51F 0.9900
C5F H52F 0.9900
C6F H61F 0.9800
C6F H62F 0.9800
C6F H63F 0.9800

loop_
_geom_hbond_atom_site_label_D
_geom_hbond_atom_site_label_H
_geom_hbond_atom_site_label_A
_geom_hbond_distance_DH
_geom_hbond_distance_HA
_geom_hbond_distance_DA
_geom_hbond_angle_DHA
_geom_hbond_site_symmetry_A
N1A H1A O1C 0.91 1.93 2.806(6) 162.3 2_657
N1A H2A O1B 0.91 1.89 2.782(6) 166.9 1_545
N1A H3A O2A 0.91 1.90 2.793(7) 167.0 1_545
N1B H1B O1B 0.91 1.91 2.765(6) 156.1 2_657
N1B H2B O1C 0.91 1.88 2.778(6) 167.0 .
N1B H3B O2B 0.91 1.89 2.774(7) 163.7 1_545
N1C H1C O1A 0.91 1.88 2.752(6) 160.2 2_657
N1C H2C O1A 0.91 1.97 2.822(6) 154.5 3_545
N1C H3C O2C 0.91 1.88 2.754(7) 159.5 1_545
N1D H1D O1E 0.91 1.93 2.807(6) 161.6 1_545
N1D H2D O2D 0.91 1.88 2.773(7) 167.1 1_545
N1D H3D O1D 0.91 1.93 2.824(6) 165.7 2_656
N1E H1E O1F 0.91 1.87 2.773(6) 170.4 .
N1E H2E O2E 0.91 1.89 2.782(7) 165.4 1_545
N1E H3E O1F 0.91 2.00 2.830(6) 151.7 4_556
N1F H1F O1D 0.91 1.97 2.822(6) 155.5 3_445
N1F H2F O2F 0.91 1.89 2.754(7) 156.8 1_545
N1F H3F O1E 0.91 1.91 2.789(6) 160.9 4_546

loop_
_geom_torsion_atom_site_label_1
_geom_torsion_atom_site_label_2
_geom_torsion_atom_site_label_3
_geom_torsion_atom_site_label_4
_geom_torsion
O2A C1A C2A N1A 157.7(6)
O1A C1A C2A N1A -24.8(8)
O2A C1A C2A C3A -81.7(8)
O1A C1A C2A C3A 95.8(7)
N1A C2A C3A C4A -167.4(5)
C1A C2A C3A C4A 71.5(7)
C2A C3A C4A C5A 72.3(7)
C3A C4A C5A C6A 175.3(6)
O2B C1B C2B N1B 161.8(5)
O1B C1B C2B N1B -20.1(7)
O2B C1B C2B C3B -75.0(8)
O1B C1B C2B C3B 103.1(7)
N1B C2B C3B C4B -165.1(5)
C1B C2B C3B C4B 72.6(7)
C2B C3B C4B C5B 171.8(5)
C3B C4B C5B C6B -177.4(6)
O2C C1C C2C N1C 157.5(6)
O1C C1C C2C N1C -25.3(8)
O2C C1C C2C C3C -78.8(8)
O1C C1C C2C C3C 98.5(7)
N1C C2C C3C C4C -167.0(5)
C1C C2C C3C C4C 70.2(8)
C2C C3C C4C C5C 171.4(5)
C3C C4C C5C C6C -176.3(6)
O2D C1D C2D N1D 157.8(5)
O1D C1D C2D N1D -24.9(7)
O2D C1D C2D C3D -84.5(7)
O1D C1D C2D C3D 92.8(7)
N1D C2D C3D C4D -165.9(5)
C1D C2D C3D C4D 75.0(7)
C2D C3D C4D C5D 70.8(8)
C3D C4D C5D C6D 175.1(6)
O2E C1E C2E N1E 164.5(5)
O1E C1E C2E N1E -17.3(7)
O2E C1E C2E C3E -73.4(8)
O1E C1E C2E C3E 104.9(7)
N1E C2E C3E C4E -163.8(5)
C1E C2E C3E C4E 73.3(8)
C2E C3E C4E C5E 173.2(5)
C3E C4E C5E C6E -176.2(6)
O2F C1F C2F N1F 157.6(5)
O1F C1F C2F N1F -24.7(7)
O2F C1F C2F C3F -81.4(8)
O1F C1F C2F C3F 96.3(7)
N1F C2F C3F C4F -168.5(5)
C1F C2F C3F C4F 70.7(7)
C2F C3F C4F C5F 171.8(5)
C3F C4F C5F C6F -177.4(6)
